data_9017789
loop_
_publ_author_name
'Bocchio, R.'
'Brajkovic, A.'
'Pilati, T.'

_publ_section_title
;
 Crystal chemistry of the olivines in the peridotites from the Ivrea-
 Verbano Zone (Western Italian Alps)
 Note: Sample 84AT7
;
_journal_name_full 'Neues Jahrbuch fur Mineralogie, Monatshefte'
_journal_page_first 313
_journal_page_last 324
_journal_volume 7
_journal_year 1986
_chemical_compound_source 'Finero, Ivrea-Verbano Zone, Western Italian Alps'
_chemical_formula_sum 'Fe0.238 Mg1.762 O4 Si'
_chemical_name_mineral Forsterite
_space_group_IT_number 62
_space_group_name_Hall '-P 2c 2ab'
_space_group_name_H-M_alt 'P b n m'
_symmetry_space_group_name_H-M 'P b n m'
_cell_angle_alpha 90
_cell_angle_beta 90
_cell_angle_gamma 90
_cell_length_a 4.766
_cell_length_b 10.236
_cell_length_c 5.999
_cell_formula_units_Z 4
_cell_volume 292.660
_database_code_amcsd 0020392
_exptl_crystal_density_diffrn 3.364
_cod_data_source_file inputs/fixed/downloads/18/18921.cif
_cod_data_source_block 18921
_cod_original_formula_sum '(Mg1.762 Fe.238) Si O4'
_cod_database_code 9017789

loop_
_space_group_symop_operation_xyz
x,y,z
x,y,1/2-z
-x,-y,1/2+z
1/2+x,1/2-y,1/2+z
1/2-x,1/2+y,1/2-z
1/2-x,1/2+y,z
1/2+x,1/2-y,-z
-x,-y,-z

loop_
_atom_site_aniso_label
_atom_site_aniso_U_11
_atom_site_aniso_U_22
_atom_site_aniso_U_33
_atom_site_aniso_U_12
_atom_site_aniso_U_13
_atom_site_aniso_U_23
Mg1 0.00390 0.00900 0.00390 -0.00020 -0.00080 -0.00100
Fe1 0.00390 0.00900 0.00390 -0.00020 -0.00080 -0.00100
Mg2 0.00510 0.00640 0.00470 0.00000 0.00000 0.00000
Fe2 0.00510 0.00640 0.00470 0.00000 0.00000 0.00000
Si 0.00130 0.00630 0.00360 0.00020 0.00000 0.00000
O1 0.00170 0.00890 0.00550 0.00000 0.00000 0.00000
O2 0.00500 0.00330 0.00510 -0.00010 0.00000 0.00000
O3 0.00430 0.00820 0.00420 0.00030 0.00000 0.00150

loop_
_atom_site_label
_atom_site_fract_x
_atom_site_fract_y
_atom_site_fract_z
_atom_site_occupancy
Mg1 0.00000 0.00000 0.00000 0.88200
Fe1 0.00000 0.00000 0.00000 0.11800
Mg2 -0.01050 0.27777 0.25000 0.88000
Fe2 -0.01050 0.27777 0.25000 0.12000
Si 0.42660 0.09441 0.25000 1.00000
O1 0.76560 0.09170 0.25000 1.00000
O2 0.27930 -0.05260 0.25000 1.00000
O3 0.27860 0.16330 0.03310 1.00000

loop_
_cod_related_entry_id
_cod_related_entry_database
_cod_related_entry_code
1 AMCSD 0020392
